data_2004357
loop_
_publ_author_name
'Nyburg, S. C.'

_publ_section_title
;
 Di-<i>n</i>-octadecylammonium Bromide
;
_journal_issue 1
_journal_name_full 'Acta Crystallographica Section C'
_journal_page_first 192
_journal_page_last 194
_journal_paper_doi 10.1107/S0108270195012777
_journal_volume 52
_journal_year 1996
_chemical_formula_iupac 'C36 H76 N1 1+, Br1 1-'
_chemical_formula_sum 'C36 H76 Br N'
_chemical_formula_weight 602.7
_space_group_IT_number 18
_symmetry_cell_setting orthorhombic
_symmetry_space_group_name_Hall 'P 2 2ab'
_symmetry_space_group_name_H-M 'P 21 21 2'
_atom_type_scat_source IntTabIV
_cell_angle_alpha 90
_cell_angle_beta 90
_cell_angle_gamma 90
_cell_formula_units_Z 2
_cell_length_a 5.392(2)
_cell_length_b 67.18(8)
_cell_length_c 5.374(3)
_cell_measurement_reflns_used 15
_cell_measurement_temperature 288
_cell_measurement_theta_max 27
_cell_measurement_theta_min 21
_cell_volume 1947(3)
_computing_cell_refinement 'Four-Circle Diffractometer System'
_computing_data_collection 'Four-Circle Diffractometer System (Grant & Gabe, 1974)'
_computing_data_reduction 'NRCVAX (Gabe, Le Page, Charland, Lee & White, 1989)'
_computing_molecular_graphics NRCVAX
_computing_structure_refinement NRCVAX
_computing_structure_solution NRCVAX
_diffrn_measurement_device 'Picker automated four-circle'
_diffrn_measurement_method \q-2\q
_diffrn_radiation_type CuK\a
_diffrn_radiation_wavelength 1.54184
_diffrn_reflns_limit_h_max 4
_diffrn_reflns_limit_h_min 0
_diffrn_reflns_limit_k_max 60
_diffrn_reflns_limit_k_min 0
_diffrn_reflns_limit_l_max 4
_diffrn_reflns_limit_l_min 0
_diffrn_reflns_number 989
_diffrn_reflns_theta_max 45
_diffrn_standards_decay_% '+-12% variation'
_diffrn_standards_interval_count 100
_diffrn_standards_number 1
_exptl_absorpt_coefficient_mu 1.56
_exptl_absorpt_correction_type none
_exptl_crystal_colour colourless
_exptl_crystal_density_diffrn 1.03
_exptl_crystal_density_meas 'ca 1.00'
_exptl_crystal_density_method 'flotation in water'
_exptl_crystal_description 'very thin plate'
_exptl_crystal_size_max 0.80
_exptl_crystal_size_mid 0.70
_exptl_crystal_size_min 0.01
_refine_diff_density_max 1.13
_refine_diff_density_min -0.84
_refine_ls_extinction_coef 0.047
_refine_ls_extinction_method secondary
_refine_ls_goodness_of_fit_obs 8.22
_refine_ls_hydrogen_treatment noref
_refine_ls_number_parameters 175
_refine_ls_number_reflns 989
_refine_ls_R_factor_obs 0.109
_refine_ls_shift/esd_max 0.015
_refine_ls_structure_factor_coef F
_refine_ls_weighting_details 'w = 1/\s^2^(F)'
_refine_ls_weighting_scheme calc
_refine_ls_wR_factor_obs 0.114
_reflns_number_observed 867
_reflns_number_total 989
_reflns_observed_criterion I>2.5\s(I)
_cod_data_source_file bm1031.cif
_cod_data_source_block bm1031a
_cod_depositor_comments
;
 Adding the _atom_site_type_symbol data item.

 Antanas Vaitkus,
 2017-01-19

The following automatic conversions were performed:

'_refine_ls_weighting_scheme' value 'w = 1/\s^2^(F)' was changed to
'calc'. New tag '_refine_ls_weighting_details' was created. The value
of the new tag was set to 'w = 1/\s^2^(F)'.

Automatic conversion script
Id: cif_fix_values 3143 2015-03-26 13:38:13Z robertas 
;
_cod_database_code 2004357

loop_
_symmetry_equiv_pos_as_xyz
x,y,z
-x,-y,z
1/2-x,1/2+y,-z
1/2+x,1/2-y,-z

loop_
_atom_site_label
_atom_site_type_symbol
_atom_site_fract_x
_atom_site_fract_y
_atom_site_fract_z
_atom_site_B_iso_or_equiv
Br Br .5 0 .4214(7) 7.1(2)
N N 0 0 .077(4) 4.7(13)
C1 C .003(6) -.0184(3) -.084(4) 5.4(14)
C2 C -.020(6) -.0371(3) .074(4) 6.1(13)
C3 C -.033(5) -.0560(3) -0.102(5) 5.6(15)
C4 C .237(5) -.0596(3) -0.244(5) 6.6(15)
C5 C .206(5) -.0786(4) -0.385(5) 6.8(16)
C6 C .434(4) -.0839(3) -0.530(5) 5.8(14)
C7 C .409(4) -0.1036(4) -0.700(5) 5.3(14)
C8 C .639(6) -0.1082(3) -0.844(6) 7.8(18)
C9 C .595(5) -0.1277(4) -01.004(5) 7.1(17)
C10 C .835(5) -0.1329(4) -01.145(6) 7.8(17)
C11 C .795(5) -0.1519(4) -01.314(4) 5.7(14)
C12 C 1.030(5) -0.1576(3) -01.446(5) 6.0(15)
C13 C .967(6) -0.1759(3) -01.613(4) 5.9(14)
C14 C 1.210(5) -0.1822(4) -01.737(5) 6.4(15)
C15 C 1.187(5) -0.2015(4) -01.911(6) 7.6(17)
C16 C 1.412(5) -0.2072(4) -02.041(5) 7.2(17)
C17 C 1.383(6) -0.2270(7) -02.198(7) 9(2)
C18 C 1.603(8) -0.2299(6) -02.344(7) 11(2)
HN H .163 0 .193 6.3
H1A H .175 -0.0191 -0.188 6.2
H1B H -0.151 -0.0180 -0.214 6.2
H2A H .140 -0.0383 .195 6.9
H2B H -0.186 -0.0363 .185 6.9
H3A H -0.077 -0.0690 .009 6.4
H3B H -0.176 -0.0537 -0.239 6.4
H4A H .386 -0.0609 -0.110 7.3
H4B H .277 -0.0474 -0.370 7.3
H5A H .167 -0.0904 -0.254 7.7
H5B H .052 -0.0770 -0.512 7.7
H6A H .478 -0.0715 -0.650 6.6
H6B H .584 -0.0862 -0.399 6.6
H7A H .259 -0.1014 -0.829 6.1
H7B H .369 -0.1160 -0.580 6.1
H8A H .681 -0.0959 -0.966 8.5
H8B H .792 -0.1105 -0.717 8.5
H9A H .446 -0.1252 -01.135 7.9
H9B H .546 -0.1399 -0.882 7.9
H10A H .886 -0.1205 -01.262 8.6
H10B H .981 -0.1358 -01.013 8.6
H11A H .653 -0.1488 -01.450 6.5
H11B H .737 -0.1641 -01.197 6.5
H12A H 1.094 -0.1454 -01.560 6.8
H12B H 1.172 -0.1614 -01.313 6.8
H13A H .831 -0.1719 -01.752 6.8
H13B H .895 -0.1879 -01.500 6.8
H14A H 1.276 -0.1700 -01.850 7.2
H14B H 1.345 -0.1854 -01.593 7.2
H15A H 1.046 -0.1986 -02.048 8.4
H15B H 1.131 -0.2138 -01.795 8.4
H16A H 1.462 -0.1953 -02.166 8.0
H16B H 1.557 -0.2093 -01.906 8.0
H17A H 1.224 -0.2258 -02.318 10.2
H17B H 1.358 -0.2394 -02.072 10.2
H18A H 1.675 -0.2183 -02.473 11.5
H18B H 1.766 -0.2324 -02.212 11.5
H18C H 1.595 -0.2438 -02.455 11.5

loop_
_geom_angle_atom_site_label_1
_geom_angle_atom_site_label_2
_geom_angle_atom_site_label_3
_geom_angle_site_symmetry_3
_geom_angle
_geom_angle_publ_flag
C1 N C1 2 111.0(18) yes
N C1 C2 . 111.2(17) yes
C1 C2 C3 . 109.2(18) yes
C2 C3 C4 . 111(2) yes
C3 C4 C5 . 105(2) yes
C4 C5 C6 . 112(2) yes
C5 C6 C7 . 115.2(19) yes
C6 C7 C8 . 114(2) yes
C7 C8 C9 . 109(2) yes
C8 C9 C10 . 109(2) yes
C9 C10 C11 . 111(2) yes
C10 C11 C12 . 111(2) yes
C11 C12 C13 . 107(2) yes
C12 C13 C14 . 106(2) yes
C13 C14 C15 . 114(2) yes
C14 C15 C16 . 116(2) yes
C15 C16 C17 . 114(2) yes
C16 C17 C18 . 108(3) yes

loop_
_geom_bond_atom_site_label_1
_geom_bond_atom_site_label_2
_geom_bond_distance
_geom_bond_publ_flag
N C1 1.50(2) yes
C1 C2 1.52(3) yes
C2 C3 1.59(3) yes
C3 C4 1.66(4) yes
C4 C5 1.49(4) yes
C5 C6 1.50(4) yes
C6 C7 1.61(4) yes
C7 C8 1.49(4) yes
C8 C9 1.58(4) yes
C9 C10 1.54(4) yes
C10 C11 1.58(4) yes
C11 C12 1.50(4) yes
C12 C13 1.56(3) yes
C13 C14 1.53(4) yes
C14 C15 1.60(4) yes
C15 C16 1.45(4) yes
C16 C17 1.58(5) yes
C17 C18 1.43(5) yes
